data_7103059
loop_
_publ_author_name
'Wu, Biao'
'Liang, Jianjun'
'Yang, Jin'
'Jia, Chuandong'
'Yang, Xiao-Juan'
'Zhang, Hongrui'
'Tang, Ning'
'Janiak, Christoph'

_publ_section_title
;
 Sulfate ion encapsulation in caged supramolecular structures assembled
 by second-sphere coordination.
;
_journal_issue 15
_journal_name_full 'Chemical communications (Cambridge, England)'
_journal_page_first 1762
_journal_page_last 1764
_journal_paper_doi 10.1039/b719019k
_journal_year 2008
_chemical_formula_sum 'C48 H72 N20 O16 S Zn'
_chemical_formula_weight 1282.69
_chemical_name_systematic
;
?
;
_space_group_IT_number 14
_symmetry_cell_setting monoclinic
_symmetry_space_group_name_Hall '-P 2yn'
_symmetry_space_group_name_H-M 'P 1 21/n 1'
_atom_sites_solution_hydrogens geom
_atom_sites_solution_primary direct
_atom_sites_solution_secondary difmap
_audit_creation_method SHELXL-97
_cell_angle_alpha 90.00
_cell_angle_beta 91.499(1)
_cell_angle_gamma 90.00
_cell_formula_units_Z 2
_cell_length_a 12.4531(11)
_cell_length_b 18.4139(17)
_cell_length_c 13.1241(12)
_cell_measurement_temperature 293(2)
_cell_volume 3008.5(5)
_computing_cell_refinement 'SAINT (Bruker, 2006)'
_computing_data_collection 'APEX2 (Bruker, 2006)'
_computing_data_reduction SAINT
_computing_structure_refinement 'SHELXL-97 (Sheldrick, 1997)'
_computing_structure_solution 'SHELXS-97 (Sheldrick, 1990)'
_diffrn_ambient_temperature 293(2)
_diffrn_measured_fraction_theta_full 0.999
_diffrn_measured_fraction_theta_max 0.942
_diffrn_measurement_device_type 'Bruker APEX II CCD area detector'
_diffrn_measurement_method '\w scans'
_diffrn_radiation_monochromator graphite
_diffrn_radiation_source 'fine-focus sealed tube'
_diffrn_radiation_type MoK\a
_diffrn_radiation_wavelength 0.71073
_diffrn_reflns_av_R_equivalents 0.0342
_diffrn_reflns_av_sigmaI/netI 0.0452
_diffrn_reflns_limit_h_max 16
_diffrn_reflns_limit_h_min -16
_diffrn_reflns_limit_k_max 24
_diffrn_reflns_limit_k_min -15
_diffrn_reflns_limit_l_max 16
_diffrn_reflns_limit_l_min -17
_diffrn_reflns_number 18094
_diffrn_reflns_theta_full 25.00
_diffrn_reflns_theta_max 28.41
_diffrn_reflns_theta_min 1.91
_exptl_absorpt_coefficient_mu 0.525
_exptl_absorpt_correction_T_max 1.0000
_exptl_absorpt_correction_T_min 0.7479
_exptl_absorpt_correction_type multi-scan
_exptl_absorpt_process_details SADABS
_exptl_crystal_colour colorless
_exptl_crystal_density_diffrn 1.416
_exptl_crystal_density_method 'not measured'
_exptl_crystal_description block
_exptl_crystal_F_000 1348
_exptl_crystal_size_max 0.28
_exptl_crystal_size_mid 0.25
_exptl_crystal_size_min 0.20
_refine_diff_density_max 0.230
_refine_diff_density_min -0.421
_refine_diff_density_rms 0.051
_refine_ls_extinction_method none
_refine_ls_goodness_of_fit_ref 1.013
_refine_ls_hydrogen_treatment mixed
_refine_ls_matrix_type full
_refine_ls_number_parameters 427
_refine_ls_number_reflns 7126
_refine_ls_number_restraints 6
_refine_ls_restrained_S_all 1.013
_refine_ls_R_factor_all 0.0695
_refine_ls_R_factor_gt 0.0388
_refine_ls_shift/su_max 0.000
_refine_ls_shift/su_mean 0.000
_refine_ls_structure_factor_coef Fsqd
_refine_ls_weighting_details 'calc w=1/[\s^2^(Fo^2^)+(0.0484P)^2^+0.1561P] where P=(Fo^2^+2Fc^2^)/3'
_refine_ls_weighting_scheme calc
_refine_ls_wR_factor_gt 0.0905
_refine_ls_wR_factor_ref 0.1042
_reflns_number_gt 4687
_reflns_number_total 7126
_reflns_threshold_expression >2sigma(I)
_cod_data_source_file b719019k.txt
_cod_data_source_block zn
_cod_depositor_comments
;
The following automatic conversions were performed:
'_symmetry_cell_setting' value 'Monoclinic' changed to 'monoclinic'
according to '/home/saulius/struct/CIF-dictionaries/cif_core.dic'
dictionary named 'cif_core.dic' version 2.4.1 from
2010-06-29.

'_exptl_absorpt_correction_type' value 'Multi-scan' changed
to 'multi-scan' according to
'/home/saulius/struct/CIF-dictionaries/cif_core.dic' dictionary named
'cif_core.dic' version 2.4.1 from 2010-06-29.

Automatic conversion script
Id: cif_fix_enum 1527 2010-12-29 10:47:43Z saulius 
;
_cod_original_sg_symbol_H-M P2(1)/n
_cod_database_code 7103059

loop_
_symmetry_equiv_pos_as_xyz
'x, y, z'
'-x+1/2, y+1/2, -z+1/2'
'-x, -y, -z'
'x-1/2, -y-1/2, z-1/2'

loop_
_atom_site_label
_atom_site_type_symbol
_atom_site_fract_x
_atom_site_fract_y
_atom_site_fract_z
_atom_site_U_iso_or_equiv
_atom_site_adp_type
_atom_site_occupancy
_atom_site_symmetry_multiplicity
_atom_site_calc_flag
_atom_site_refinement_flags
_atom_site_disorder_assembly
_atom_site_disorder_group
Zn1 Zn 0.0000 0.0000 0.5000 0.03015(10) Uani 1 2 d S . .
S1 S 0.0000 0.5000 0.5000 0.03777(17) Uani 1 2 d S . .
O1 O 0.40012(12) 0.42447(8) 0.31521(12) 0.0541(4) Uani 1 1 d . . .
O2 O -0.01878(11) 0.78554(8) 0.35375(11) 0.0451(4) Uani 1 1 d . . .
O3 O 0.22029(10) 0.59981(8) 0.85567(10) 0.0393(3) Uani 1 1 d . . .
O4 O -0.10649(11) 0.00655(9) 0.62075(11) 0.0438(4) Uani 1 1 d D . .
H4A H -0.1701(15) 0.0193(14) 0.613(2) 0.080 Uiso 1 1 d D . .
H4B H -0.084(2) 0.0307(14) 0.6685(17) 0.080 Uiso 1 1 d D . .
O5 O 0.12027(12) 0.00218(8) 0.60818(12) 0.0444(4) Uani 1 1 d D . .
H5C H 0.1662(18) 0.0354(12) 0.612(2) 0.080 Uiso 1 1 d D . .
H5D H 0.129(2) -0.0314(12) 0.6484(18) 0.080 Uiso 1 1 d D . .
O6 O 0.00555(12) 0.11368(8) 0.49060(11) 0.0422(3) Uani 1 1 d D . .
H6B H 0.0532(17) 0.1353(14) 0.4568(18) 0.080 Uiso 1 1 d D . .
H6C H 0.001(2) 0.1368(14) 0.5442(15) 0.080 Uiso 1 1 d D . .
N1 N 0.16013(18) 0.20104(11) 0.39795(16) 0.0613(5) Uani 1 1 d . . .
N2 N 0.24614(14) 0.39002(10) 0.39338(14) 0.0487(5) Uani 1 1 d . . .
H2A H 0.1908 0.4063 0.4239 0.058 Uiso 1 1 calc R . .
N3 N 0.29684(17) 0.50919(10) 0.38805(15) 0.0578(5) Uani 1 1 d . . .
H3A H 0.2397 0.5180 0.4214 0.069 Uiso 1 1 calc R . .
N4 N -0.31954(15) 0.60951(11) 0.23538(15) 0.0569(5) Uani 1 1 d . . .
N5 N -0.06756(13) 0.66608(9) 0.35816(13) 0.0462(4) Uani 1 1 d . . .
H5A H -0.0428 0.6230 0.3678 0.055 Uiso 1 1 calc R . .
N6 N 0.09256(14) 0.70248(10) 0.42871(15) 0.0516(5) Uani 1 1 d . . .
H6A H 0.1005 0.6577 0.4461 0.062 Uiso 1 1 calc R . .
N8 N 0.06380(12) 0.57117(10) 0.77061(13) 0.0458(5) Uani 1 1 d . . .
H8A H 0.0364 0.5592 0.7122 0.055 Uiso 1 1 calc R . .
N9 N 0.21868(13) 0.58745(10) 0.68423(13) 0.0486(5) Uani 1 1 d . . .
H9A H 0.1819 0.5744 0.6309 0.058 Uiso 1 1 calc R . .
N10 N 0.31080(12) 0.65449(9) 0.49518(12) 0.0369(4) Uani 1 1 d . . .
C18 C -0.05971(18) 0.60073(14) 1.02031(18) 0.0592(7) Uani 1 1 d . . .
H18A H -0.0449 0.6191 1.0851 0.071 Uiso 1 1 calc R . .
C1 C 0.2479(2) 0.16706(14) 0.36918(18) 0.0591(6) Uani 1 1 d . . .
H1A H 0.2485 0.1166 0.3689 0.071 Uiso 1 1 calc R . .
C2 C 0.3381(2) 0.20345(13) 0.33975(18) 0.0575(6) Uani 1 1 d . . .
H2B H 0.3970 0.1777 0.3167 0.069 Uiso 1 1 calc R . .
C3 C 0.34139(17) 0.27831(13) 0.34443(18) 0.0512(6) Uani 1 1 d . . .
H3B H 0.4021 0.3036 0.3247 0.061 Uiso 1 1 calc R . .
C4 C 0.25195(16) 0.31515(12) 0.37932(15) 0.0411(5) Uani 1 1 d . . .
C5 C 0.16265(19) 0.27347(13) 0.40250(18) 0.0546(6) Uani 1 1 d . . .
H5B H 0.1010 0.2975 0.4224 0.066 Uiso 1 1 calc R . .
C6 C 0.32054(17) 0.44065(12) 0.36309(16) 0.0429(5) Uani 1 1 d . . .
C7 C 0.3661(2) 0.56906(13) 0.35978(18) 0.0612(7) Uani 1 1 d . . .
H7A H 0.3284 0.5994 0.3102 0.073 Uiso 1 1 calc R . .
H7B H 0.4295 0.5498 0.3279 0.073 Uiso 1 1 calc R . .
C8 C 0.40002(17) 0.61455(12) 0.44989(17) 0.0475(5) Uani 1 1 d . . .
H8B H 0.4329 0.5833 0.5014 0.057 Uiso 1 1 calc R . .
H8C H 0.4540 0.6491 0.4288 0.057 Uiso 1 1 calc R . .
C9 C -0.38121(18) 0.66730(14) 0.24989(18) 0.0540(6) Uani 1 1 d . . .
H9B H -0.4516 0.6666 0.2245 0.065 Uiso 1 1 calc R . .
C10 C -0.34494(17) 0.72780(13) 0.30078(18) 0.0500(6) Uani 1 1 d . . .
H10A H -0.3907 0.7670 0.3103 0.060 Uiso 1 1 calc R . .
C11 C -0.24072(17) 0.73054(11) 0.33780(16) 0.0439(5) Uani 1 1 d . . .
H11A H -0.2154 0.7713 0.3727 0.053 Uiso 1 1 calc R . .
C12 C -0.17418(16) 0.67168(11) 0.32222(15) 0.0372(5) Uani 1 1 d . . .
C13 C -0.21856(18) 0.61239(12) 0.27112(17) 0.0496(6) Uani 1 1 d . . .
H13A H -0.1750 0.5721 0.2612 0.059 Uiso 1 1 calc R . .
C14 C 0.00101(16) 0.72241(12) 0.37938(15) 0.0389(5) Uani 1 1 d . . .
C15 C 0.17823(17) 0.75329(12) 0.4538(2) 0.0542(6) Uani 1 1 d . . .
H15A H 0.1742 0.7672 0.5249 0.065 Uiso 1 1 calc R . .
H15B H 0.1692 0.7968 0.4127 0.065 Uiso 1 1 calc R . .
C16 C 0.28764(16) 0.72014(12) 0.43486(18) 0.0478(5) Uani 1 1 d . . .
H16A H 0.2919 0.7082 0.3631 0.057 Uiso 1 1 calc R . .
H16B H 0.3426 0.7561 0.4504 0.057 Uiso 1 1 calc R . .
C17 C -0.15886(18) 0.57334(14) 0.9970(2) 0.0600(7) Uani 1 1 d . . .
H17A H -0.2112 0.5746 1.0463 0.072 Uiso 1 1 calc R . .
N7 N -0.18341(14) 0.54492(12) 0.90633(16) 0.0609(6) Uani 1 1 d . . .
C21 C -0.10798(17) 0.54506(14) 0.83669(17) 0.0533(6) Uani 1 1 d . . .
H21A H -0.1250 0.5253 0.7731 0.064 Uiso 1 1 calc R . .
C20 C -0.00559(15) 0.57276(11) 0.85291(15) 0.0393(5) Uani 1 1 d . . .
C19 C 0.01867(17) 0.60131(13) 0.94836(17) 0.0503(6) Uani 1 1 d . . .
H19A H 0.0864 0.6204 0.9635 0.060 Uiso 1 1 calc R . .
C22 C 0.17196(15) 0.58697(11) 0.77476(15) 0.0357(4) Uani 1 1 d . . .
C23 C 0.33012(16) 0.60947(14) 0.67332(16) 0.0516(6) Uani 1 1 d . . .
H23A H 0.3711 0.5689 0.6477 0.062 Uiso 1 1 calc R . .
H23B H 0.3604 0.6228 0.7396 0.062 Uiso 1 1 calc R . .
C24 C 0.33926(16) 0.67318(12) 0.60115(16) 0.0468(5) Uani 1 1 d . . .
H24A H 0.2925 0.7119 0.6234 0.056 Uiso 1 1 calc R . .
H24B H 0.4124 0.6913 0.6044 0.056 Uiso 1 1 calc R . .
O7 O 0.0798(3) 0.54909(19) 0.4916(3) 0.0702(10) Uani 0.50 1 d P . .
O9 O -0.1093(2) 0.52711(17) 0.4651(2) 0.0483(7) Uani 0.50 1 d P . .
O8 O 0.0164(2) 0.43072(16) 0.4397(2) 0.0487(7) Uani 0.50 1 d P . .
O10 O -0.0163(3) 0.47420(17) 0.6078(2) 0.0539(8) Uani 0.50 1 d P . .

loop_
_atom_site_aniso_label
_atom_site_aniso_U_11
_atom_site_aniso_U_22
_atom_site_aniso_U_33
_atom_site_aniso_U_23
_atom_site_aniso_U_13
_atom_site_aniso_U_12
Zn1 0.02711(16) 0.02941(18) 0.03379(17) -0.00030(13) -0.00186(12) 0.00030(13)
S1 0.0396(4) 0.0355(4) 0.0379(4) -0.0002(3) -0.0030(3) 0.0045(4)
O1 0.0507(9) 0.0444(9) 0.0684(11) 0.0067(8) 0.0214(8) 0.0031(7)
O2 0.0473(8) 0.0318(8) 0.0558(9) 0.0035(7) -0.0058(7) -0.0015(7)
O3 0.0312(7) 0.0466(9) 0.0399(8) -0.0010(6) -0.0058(6) -0.0003(6)
O4 0.0323(7) 0.0596(11) 0.0395(8) -0.0028(7) 0.0041(6) 0.0047(7)
O5 0.0405(8) 0.0401(9) 0.0516(9) 0.0098(7) -0.0176(7) -0.0077(7)
O6 0.0492(9) 0.0279(8) 0.0496(9) 0.0001(6) 0.0042(7) -0.0034(7)
N1 0.0730(14) 0.0486(13) 0.0626(13) 0.0003(10) 0.0104(11) -0.0195(11)
N2 0.0456(10) 0.0426(11) 0.0588(12) -0.0015(9) 0.0174(9) -0.0003(9)
N3 0.0660(13) 0.0428(13) 0.0659(13) -0.0096(9) 0.0263(11) -0.0062(10)
N4 0.0548(12) 0.0492(12) 0.0657(13) -0.0175(10) -0.0167(10) -0.0009(10)
N5 0.0465(10) 0.0263(9) 0.0650(12) 0.0007(8) -0.0128(9) 0.0014(8)
N6 0.0425(10) 0.0347(10) 0.0767(14) 0.0068(9) -0.0144(9) -0.0020(8)
N8 0.0318(8) 0.0674(13) 0.0381(9) -0.0058(9) -0.0030(7) -0.0091(9)
N9 0.0355(9) 0.0719(14) 0.0382(10) -0.0019(9) -0.0001(7) -0.0127(9)
N10 0.0316(8) 0.0395(10) 0.0395(9) -0.0025(7) 0.0007(7) -0.0032(7)
C18 0.0518(14) 0.0754(19) 0.0507(14) -0.0115(13) 0.0085(11) -0.0078(13)
C1 0.0846(18) 0.0389(14) 0.0535(15) 0.0041(11) -0.0037(13) -0.0082(14)
C2 0.0610(15) 0.0460(15) 0.0653(16) 0.0015(12) -0.0015(12) 0.0076(12)
C3 0.0429(12) 0.0459(14) 0.0649(15) 0.0073(12) 0.0014(11) -0.0026(11)
C4 0.0447(11) 0.0422(13) 0.0362(11) 0.0018(9) 0.0001(9) -0.0047(10)
C5 0.0547(14) 0.0543(15) 0.0555(14) -0.0008(12) 0.0139(11) -0.0083(12)
C6 0.0447(12) 0.0418(13) 0.0422(12) 0.0026(10) 0.0022(10) -0.0004(10)
C7 0.0880(19) 0.0414(14) 0.0552(15) -0.0031(11) 0.0199(13) -0.0050(13)
C8 0.0442(12) 0.0444(14) 0.0547(14) 0.0005(10) 0.0114(10) -0.0034(10)
C9 0.0439(12) 0.0581(16) 0.0594(15) -0.0047(12) -0.0082(11) -0.0039(12)
C10 0.0414(12) 0.0435(13) 0.0652(15) -0.0036(11) -0.0008(10) 0.0039(10)
C11 0.0481(12) 0.0346(12) 0.0488(13) -0.0050(9) -0.0030(10) -0.0047(10)
C12 0.0436(11) 0.0309(11) 0.0369(11) 0.0030(9) -0.0046(9) -0.0032(9)
C13 0.0534(13) 0.0379(13) 0.0569(14) -0.0111(10) -0.0085(11) 0.0027(11)
C14 0.0416(11) 0.0331(12) 0.0418(12) -0.0013(9) 0.0003(9) 0.0001(10)
C15 0.0445(12) 0.0404(13) 0.0767(17) -0.0061(12) -0.0127(11) 0.0002(11)
C16 0.0423(12) 0.0414(13) 0.0594(14) 0.0014(11) -0.0038(10) -0.0072(10)
C17 0.0465(13) 0.0741(18) 0.0602(16) 0.0057(13) 0.0160(12) -0.0079(13)
N7 0.0366(10) 0.0872(17) 0.0590(13) 0.0053(12) 0.0044(9) -0.0121(10)
C21 0.0370(11) 0.0743(18) 0.0485(13) 0.0019(12) -0.0041(10) -0.0090(12)
C20 0.0332(10) 0.0412(12) 0.0435(12) 0.0051(9) -0.0014(9) -0.0014(9)
C19 0.0396(11) 0.0609(16) 0.0503(14) -0.0095(11) 0.0020(10) -0.0099(11)
C22 0.0331(10) 0.0317(11) 0.0421(11) 0.0018(9) -0.0009(9) -0.0003(9)
C23 0.0328(11) 0.0781(18) 0.0441(13) 0.0050(12) 0.0023(9) -0.0040(11)
C24 0.0369(11) 0.0575(15) 0.0460(12) -0.0092(11) 0.0007(9) -0.0118(11)
O7 0.053(2) 0.050(2) 0.108(3) 0.008(2) 0.000(2) -0.0237(17)
O9 0.0393(16) 0.0473(18) 0.0579(19) 0.0053(15) -0.0035(14) 0.0085(14)
O8 0.0600(19) 0.0443(19) 0.0418(17) -0.0086(13) 0.0008(14) 0.0083(15)
O10 0.078(2) 0.0443(18) 0.0395(17) 0.0032(14) 0.0015(15) 0.0133(17)

loop_
_atom_type_symbol
_atom_type_description
_atom_type_scat_dispersion_real
_atom_type_scat_dispersion_imag
_atom_type_scat_source
C C 0.0033 0.0016 'International Tables Vol C Tables 4.2.6.8 and 6.1.1.4'
H H 0.0000 0.0000 'International Tables Vol C Tables 4.2.6.8 and 6.1.1.4'
N N 0.0061 0.0033 'International Tables Vol C Tables 4.2.6.8 and 6.1.1.4'
O O 0.0106 0.0060 'International Tables Vol C Tables 4.2.6.8 and 6.1.1.4'
S S 0.1246 0.1234 'International Tables Vol C Tables 4.2.6.8 and 6.1.1.4'
Zn Zn 0.2839 1.4301 'International Tables Vol C Tables 4.2.6.8 and 6.1.1.4'

loop_
_geom_angle_atom_site_label_1
_geom_angle_atom_site_label_2
_geom_angle_atom_site_label_3
_geom_angle
_geom_angle_site_symmetry_1
_geom_angle_site_symmetry_3
_geom_angle_publ_flag
O5 Zn1 O5 180.00(6) 3_556 . ?
O5 Zn1 O4 86.56(6) 3_556 3_556 ?
O5 Zn1 O4 93.44(6) . 3_556 ?
O5 Zn1 O4 93.44(6) 3_556 . ?
O5 Zn1 O4 86.56(6) . . ?
O4 Zn1 O4 180.0 3_556 . ?
O5 Zn1 O6 89.80(6) 3_556 3_556 ?
O5 Zn1 O6 90.20(6) . 3_556 ?
O4 Zn1 O6 90.55(6) 3_556 3_556 ?
O4 Zn1 O6 89.45(6) . 3_556 ?
O5 Zn1 O6 90.20(6) 3_556 . ?
O5 Zn1 O6 89.80(6) . . ?
O4 Zn1 O6 89.45(6) 3_556 . ?
O4 Zn1 O6 90.55(6) . . ?
O6 Zn1 O6 180.0 3_556 . ?
O7 S1 O7 180.0(2) . 3_566 ?
O7 S1 O9 114.45(19) . . ?
O7 S1 O9 65.55(19) 3_566 . ?
O7 S1 O9 65.55(19) . 3_566 ?
O7 S1 O9 114.45(19) 3_566 3_566 ?
O9 S1 O9 180.000(1) . 3_566 ?
O7 S1 O10 66.2(2) . 3_566 ?
O7 S1 O10 113.8(2) 3_566 3_566 ?
O9 S1 O10 75.79(16) . 3_566 ?
O9 S1 O10 104.21(16) 3_566 3_566 ?
O7 S1 O10 113.8(2) . . ?
O7 S1 O10 66.2(2) 3_566 . ?
O9 S1 O10 104.21(16) . . ?
O9 S1 O10 75.79(16) 3_566 . ?
O10 S1 O10 180.000(1) 3_566 . ?
O7 S1 O8 65.7(2) . 3_566 ?
O7 S1 O8 114.3(2) 3_566 3_566 ?
O9 S1 O8 75.41(16) . 3_566 ?
O9 S1 O8 104.59(16) 3_566 3_566 ?
O10 S1 O8 104.31(16) 3_566 3_566 ?
O10 S1 O8 75.69(16) . 3_566 ?
O7 S1 O8 114.3(2) . . ?
O7 S1 O8 65.7(2) 3_566 . ?
O9 S1 O8 104.59(16) . . ?
O9 S1 O8 75.41(16) 3_566 . ?
O10 S1 O8 75.69(16) 3_566 . ?
O10 S1 O8 104.31(16) . . ?
O8 S1 O8 180.000(1) 3_566 . ?
Zn1 O4 H4A 122.9(18) . . ?
Zn1 O4 H4B 114(2) . . ?
H4A O4 H4B 104(3) . . ?
Zn1 O5 H5C 123.1(18) . . ?
Zn1 O5 H5D 121.5(19) . . ?
H5C O5 H5D 115(3) . . ?
Zn1 O6 H6B 121.6(18) . . ?
Zn1 O6 H6C 117(2) . . ?
H6B O6 H6C 106(3) . . ?
C1 N1 C5 117.8(2) . . ?
C6 N2 C4 126.36(18) . . ?
C6 N2 H2A 116.8 . . ?
C4 N2 H2A 116.8 . . ?
C6 N3 C7 121.1(2) . . ?
C6 N3 H3A 119.5 . . ?
C7 N3 H3A 119.5 . . ?
C9 N4 C13 117.49(19) . . ?
C14 N5 C12 126.43(17) . . ?
C14 N5 H5A 116.8 . . ?
C12 N5 H5A 116.8 . . ?
C14 N6 C15 122.79(18) . . ?
C14 N6 H6A 118.6 . . ?
C15 N6 H6A 118.6 . . ?
C22 N8 C20 125.96(17) . . ?
C22 N8 H8A 117.0 . . ?
C20 N8 H8A 117.0 . . ?
C22 N9 C23 121.83(17) . . ?
C22 N9 H9A 119.1 . . ?
C23 N9 H9A 119.1 . . ?
C24 N10 C16 110.91(17) . . ?
C24 N10 C8 109.52(16) . . ?
C16 N10 C8 109.47(16) . . ?
C17 C18 C19 120.3(2) . . ?
C17 C18 H18A 119.8 . . ?
C19 C18 H18A 119.8 . . ?
N1 C1 C2 122.6(2) . . ?
N1 C1 H1A 118.7 . . ?
C2 C1 H1A 118.7 . . ?
C1 C2 C3 119.9(2) . . ?
C1 C2 H2B 120.1 . . ?
C3 C2 H2B 120.1 . . ?
C2 C3 C4 118.6(2) . . ?
C2 C3 H3B 120.7 . . ?
C4 C3 H3B 120.7 . . ?
C5 C4 C3 117.0(2) . . ?
C5 C4 N2 118.2(2) . . ?
C3 C4 N2 124.80(19) . . ?
N1 C5 C4 124.0(2) . . ?
N1 C5 H5B 118.0 . . ?
C4 C5 H5B 118.0 . . ?
O1 C6 N3 122.8(2) . . ?
O1 C6 N2 122.8(2) . . ?
N3 C6 N2 114.36(19) . . ?
N3 C7 C8 112.26(19) . . ?
N3 C7 H7A 109.2 . . ?
C8 C7 H7A 109.2 . . ?
N3 C7 H7B 109.2 . . ?
C8 C7 H7B 109.2 . . ?
H7A C7 H7B 107.9 . . ?
N10 C8 C7 113.42(18) . . ?
N10 C8 H8B 108.9 . . ?
C7 C8 H8B 108.9 . . ?
N10 C8 H8C 108.9 . . ?
C7 C8 H8C 108.9 . . ?
H8B C8 H8C 107.7 . . ?
N4 C9 C10 122.5(2) . . ?
N4 C9 H9B 118.8 . . ?
C10 C9 H9B 118.8 . . ?
C9 C10 C11 119.9(2) . . ?
C9 C10 H10A 120.0 . . ?
C11 C10 H10A 120.0 . . ?
C10 C11 C12 118.9(2) . . ?
C10 C11 H11A 120.6 . . ?
C12 C11 H11A 120.6 . . ?
C11 C12 C13 117.08(19) . . ?
C11 C12 N5 125.04(18) . . ?
C13 C12 N5 117.81(19) . . ?
N4 C13 C12 124.2(2) . . ?
N4 C13 H13A 117.9 . . ?
C12 C13 H13A 117.9 . . ?
O2 C14 N6 123.26(19) . . ?
O2 C14 N5 122.69(18) . . ?
N6 C14 N5 114.03(18) . . ?
N6 C15 C16 111.17(18) . . ?
N6 C15 H15A 109.4 . . ?
C16 C15 H15A 109.4 . . ?
N6 C15 H15B 109.4 . . ?
C16 C15 H15B 109.4 . . ?
H15A C15 H15B 108.0 . . ?
N10 C16 C15 114.00(18) . . ?
N10 C16 H16A 108.8 . . ?
C15 C16 H16A 108.8 . . ?
N10 C16 H16B 108.8 . . ?
C15 C16 H16B 108.8 . . ?
H16A C16 H16B 107.6 . . ?
N7 C17 C18 122.2(2) . . ?
N7 C17 H17A 118.9 . . ?
C18 C17 H17A 118.9 . . ?
C21 N7 C17 117.8(2) . . ?
N7 C21 C20 124.1(2) . . ?
N7 C21 H21A 118.0 . . ?
C20 C21 H21A 118.0 . . ?
C21 C20 C19 117.2(2) . . ?
C21 C20 N8 117.25(19) . . ?
C19 C20 N8 125.52(18) . . ?
C18 C19 C20 118.4(2) . . ?
C18 C19 H19A 120.8 . . ?
C20 C19 H19A 120.8 . . ?
O3 C22 N9 123.48(18) . . ?
O3 C22 N8 122.05(18) . . ?
N9 C22 N8 114.47(17) . . ?
N9 C23 C24 111.39(18) . . ?
N9 C23 H23A 109.4 . . ?
C24 C23 H23A 109.4 . . ?
N9 C23 H23B 109.4 . . ?
C24 C23 H23B 109.4 . . ?
H23A C23 H23B 108.0 . . ?
N10 C24 C23 113.02(18) . . ?
N10 C24 H24A 109.0 . . ?
C23 C24 H24A 109.0 . . ?
N10 C24 H24B 109.0 . . ?
C23 C24 H24B 109.0 . . ?
H24A C24 H24B 107.8 . . ?
S1 O7 O9 62.18(17) . 3_566 ?
S1 O7 O8 62.30(18) . 3_566 ?
O9 O7 O8 100.5(3) 3_566 3_566 ?
S1 O7 O10 61.84(18) . 3_566 ?
O9 O7 O10 99.6(2) 3_566 3_566 ?
O8 O7 O10 99.6(2) 3_566 3_566 ?
S1 O9 O7 52.27(14) . 3_566 ?
S1 O8 O7 51.97(15) . 3_566 ?
S1 O10 O7 51.99(15) . 3_566 ?

loop_
_geom_bond_atom_site_label_1
_geom_bond_atom_site_label_2
_geom_bond_distance
_geom_bond_site_symmetry_2
_geom_bond_publ_flag
Zn1 O5 2.0370(13) 3_556 ?
Zn1 O5 2.0370(13) . ?
Zn1 O4 2.0963(14) 3_556 ?
Zn1 O4 2.0963(14) . ?
Zn1 O6 2.0982(15) 3_556 ?
Zn1 O6 2.0982(15) . ?
S1 O7 1.350(3) . ?
S1 O7 1.350(3) 3_566 ?
S1 O9 1.510(3) . ?
S1 O9 1.510(3) 3_566 ?
S1 O10 1.511(3) 3_566 ?
S1 O10 1.511(3) . ?
S1 O8 1.518(3) 3_566 ?
S1 O8 1.518(3) . ?
O1 C6 1.224(2) . ?
O2 C14 1.233(2) . ?
O3 C22 1.230(2) . ?
O4 H4A 0.830(16) . ?
O4 H4B 0.813(16) . ?
O5 H5C 0.838(17) . ?
O5 H5D 0.819(16) . ?
O6 H6B 0.849(16) . ?
O6 H6C 0.826(16) . ?
N1 C1 1.323(3) . ?
N1 C5 1.335(3) . ?
N2 C6 1.380(3) . ?
N2 C4 1.393(3) . ?
N2 H2A 0.8600 . ?
N3 C6 1.339(3) . ?
N3 C7 1.454(3) . ?
N3 H3A 0.8600 . ?
N4 C9 1.329(3) . ?
N4 C13 1.332(3) . ?
N5 C14 1.368(2) . ?
N5 C12 1.401(2) . ?
N5 H5A 0.8600 . ?
N6 C14 1.347(2) . ?
N6 C15 1.450(3) . ?
N6 H6A 0.8600 . ?
N8 C22 1.378(2) . ?
N8 C20 1.401(3) . ?
N8 H8A 0.8600 . ?
N9 C22 1.336(2) . ?
N9 C23 1.456(2) . ?
N9 H9A 0.8600 . ?
N10 C24 1.467(2) . ?
N10 C16 1.469(3) . ?
N10 C8 1.471(2) . ?
C18 C17 1.361(3) . ?
C18 C19 1.376(3) . ?
C18 H18A 0.9300 . ?
C1 C2 1.372(3) . ?
C1 H1A 0.9300 . ?
C2 C3 1.380(3) . ?
C2 H2B 0.9300 . ?
C3 C4 1.392(3) . ?
C3 H3B 0.9300 . ?
C4 C5 1.391(3) . ?
C5 H5B 0.9300 . ?
C7 C8 1.501(3) . ?
C7 H7A 0.9700 . ?
C7 H7B 0.9700 . ?
C8 H8B 0.9700 . ?
C8 H8C 0.9700 . ?
C9 C10 1.369(3) . ?
C9 H9B 0.9300 . ?
C10 C11 1.375(3) . ?
C10 H10A 0.9300 . ?
C11 C12 1.383(3) . ?
C11 H11A 0.9300 . ?
C12 C13 1.388(3) . ?
C13 H13A 0.9300 . ?
C15 C16 1.519(3) . ?
C15 H15A 0.9700 . ?
C15 H15B 0.9700 . ?
C16 H16A 0.9700 . ?
C16 H16B 0.9700 . ?
C17 N7 1.329(3) . ?
C17 H17A 0.9300 . ?
N7 C21 1.328(3) . ?
C21 C20 1.385(3) . ?
C21 H21A 0.9300 . ?
C20 C19 1.385(3) . ?
C19 H19A 0.9300 . ?
C23 C24 1.514(3) . ?
C23 H23A 0.9700 . ?
C23 H23B 0.9700 . ?
C24 H24A 0.9700 . ?
C24 H24B 0.9700 . ?
O7 O9 1.554(5) 3_566 ?
O7 O8 1.563(4) 3_566 ?
O7 O10 1.568(5) 3_566 ?
O9 O7 1.554(5) 3_566 ?
O8 O7 1.563(4) 3_566 ?
O10 O7 1.568(5) 3_566 ?

loop_
_geom_hbond_atom_site_label_D
_geom_hbond_atom_site_label_H
_geom_hbond_atom_site_label_A
_geom_hbond_distance_DH
_geom_hbond_distance_HA
_geom_hbond_distance_DA
_geom_hbond_angle_DHA
_geom_hbond_site_symmetry_A
C3 H3B O1 0.93 2.23 2.818(3) 120.5 .
O4 H4B O1 0.813(16) 2.108(19) 2.850(2) 152(3) 4_566
C11 H11A O2 0.93 2.48 2.946(2) 111.0 .
O6 H6C O2 0.826(16) 1.968(18) 2.762(2) 161(3) 3_566
C19 H19A O3 0.93 2.25 2.819(2) 119.0 .
O5 H5C O3 0.838(17) 1.884(17) 2.7111(19) 169(3) 2_546
N3 H3A O7 0.86 2.29 3.144(4) 172.6 .
N5 H5A O7 0.86 2.59 3.303(4) 141.4 .
N6 H6A O7 0.86 2.11 2.948(4) 166.2 .
N9 H9A O7 0.86 2.25 3.106(4) 175.4 .
N2 H2A O8 0.86 2.23 3.035(3) 155.0 .
N5 H5A O8 0.86 2.72 3.246(3) 120.4 3_566
N6 H6A O8 0.86 2.67 3.311(4) 132.2 3_566
N8 H8A O8 0.86 2.09 2.911(3) 159.3 3_566
N9 H9A O8 0.86 2.62 3.328(3) 140.9 3_566
N2 H2A O9 0.86 2.18 2.974(3) 154.4 3_566
N3 H3A O9 0.86 2.38 3.138(4) 147.1 3_566
N5 H5A O9 0.86 2.34 2.971(4) 130.2 .
N9 H9A O9 0.86 2.42 3.163(4) 145.5 3_566
N3 H3A O10 0.86 2.80 3.508(4) 140.5 3_566
N5 H5A O10 0.86 1.96 2.818(4) 178.5 3_566
N6 H6A O10 0.86 2.73 3.419(4) 138.0 3_566
N8 H8A O10 0.86 2.17 2.939(4) 148.6 .
O6 H6B N1 0.849(16) 1.972(17) 2.810(2) 169(3) .
O5 H5D N4 0.819(16) 1.933(17) 2.741(2) 169(3) 4_666
O4 H4A N7 0.830(16) 1.895(17) 2.724(2) 178(3) 2_446

loop_
_geom_torsion_atom_site_label_1
_geom_torsion_atom_site_label_2
_geom_torsion_atom_site_label_3
_geom_torsion_atom_site_label_4
_geom_torsion
_geom_torsion_site_symmetry_1
_geom_torsion_site_symmetry_2
_geom_torsion_site_symmetry_3
_geom_torsion_site_symmetry_4
_geom_torsion_publ_flag
C5 N1 C1 C2 -3.1(4) . . . . ?
N1 C1 C2 C3 3.3(4) . . . . ?
C1 C2 C3 C4 0.0(3) . . . . ?
C2 C3 C4 C5 -3.1(3) . . . . ?
C2 C3 C4 N2 176.3(2) . . . . ?
C6 N2 C4 C5 -171.4(2) . . . . ?
C6 N2 C4 C3 9.2(3) . . . . ?
C1 N1 C5 C4 -0.3(4) . . . . ?
C3 C4 C5 N1 3.4(3) . . . . ?
N2 C4 C5 N1 -176.0(2) . . . . ?
C7 N3 C6 O1 -0.5(4) . . . . ?
C7 N3 C6 N2 -178.8(2) . . . . ?
C4 N2 C6 O1 3.2(3) . . . . ?
C4 N2 C6 N3 -178.5(2) . . . . ?
C6 N3 C7 C8 -125.8(2) . . . . ?
C24 N10 C8 C7 157.85(18) . . . . ?
C16 N10 C8 C7 -80.3(2) . . . . ?
N3 C7 C8 N10 -66.8(3) . . . . ?
C13 N4 C9 C10 -1.0(4) . . . . ?
N4 C9 C10 C11 0.9(4) . . . . ?
C9 C10 C11 C12 0.3(3) . . . . ?
C10 C11 C12 C13 -1.2(3) . . . . ?
C10 C11 C12 N5 -178.0(2) . . . . ?
C14 N5 C12 C11 -26.0(3) . . . . ?
C14 N5 C12 C13 157.2(2) . . . . ?
C9 N4 C13 C12 0.0(4) . . . . ?
C11 C12 C13 N4 1.1(3) . . . . ?
N5 C12 C13 N4 178.1(2) . . . . ?
C15 N6 C14 O2 -1.9(3) . . . . ?
C15 N6 C14 N5 176.8(2) . . . . ?
C12 N5 C14 O2 -11.8(3) . . . . ?
C12 N5 C14 N6 169.49(19) . . . . ?
C14 N6 C15 C16 -138.4(2) . . . . ?
C24 N10 C16 C15 -76.5(2) . . . . ?
C8 N10 C16 C15 162.52(17) . . . . ?
N6 C15 C16 N10 -60.3(3) . . . . ?
C19 C18 C17 N7 1.5(4) . . . . ?
C18 C17 N7 C21 -1.2(4) . . . . ?
C17 N7 C21 C20 0.2(4) . . . . ?
N7 C21 C20 C19 0.6(4) . . . . ?
N7 C21 C20 N8 -177.9(2) . . . . ?
C22 N8 C20 C21 -170.9(2) . . . . ?
C22 N8 C20 C19 10.8(3) . . . . ?
C17 C18 C19 C20 -0.7(4) . . . . ?
C21 C20 C19 C18 -0.3(3) . . . . ?
N8 C20 C19 C18 178.0(2) . . . . ?
C23 N9 C22 O3 -5.3(3) . . . . ?
C23 N9 C22 N8 174.36(19) . . . . ?
C20 N8 C22 O3 5.0(3) . . . . ?
C20 N8 C22 N9 -174.66(19) . . . . ?
C22 N9 C23 C24 -121.3(2) . . . . ?
C16 N10 C24 C23 162.08(17) . . . . ?
C8 N10 C24 C23 -77.0(2) . . . . ?
N9 C23 C24 N10 -67.9(2) . . . . ?
O7 S1 O7 O9 159(6) 3_566 . . 3_566 ?
O9 S1 O7 O9 180.0 . . . 3_566 ?
O10 S1 O7 O9 -119.7(2) 3_566 . . 3_566 ?
O10 S1 O7 O9 60.3(2) . . . 3_566 ?
O8 S1 O7 O9 120.6(2) 3_566 . . 3_566 ?
O8 S1 O7 O9 -59.4(2) . . . 3_566 ?
O7 S1 O7 O8 39(6) 3_566 . . 3_566 ?
O9 S1 O7 O8 59.4(2) . . . 3_566 ?
O9 S1 O7 O8 -120.6(2) 3_566 . . 3_566 ?
O10 S1 O7 O8 119.7(2) 3_566 . . 3_566 ?
O10 S1 O7 O8 -60.3(2) . . . 3_566 ?
O8 S1 O7 O8 180.0 . . . 3_566 ?
O7 S1 O7 O10 -81(6) 3_566 . . 3_566 ?
O9 S1 O7 O10 -60.3(2) . . . 3_566 ?
O9 S1 O7 O10 119.7(2) 3_566 . . 3_566 ?
O10 S1 O7 O10 180.0 . . . 3_566 ?
O8 S1 O7 O10 -119.7(2) 3_566 . . 3_566 ?
O8 S1 O7 O10 60.3(2) . . . 3_566 ?
O7 S1 O9 O7 180.0 . . . 3_566 ?
O9 S1 O9 O7 0(100) 3_566 . . 3_566 ?
O10 S1 O9 O7 125.0(2) 3_566 . . 3_566 ?
O10 S1 O9 O7 -55.0(2) . . . 3_566 ?
O8 S1 O9 O7 -125.8(2) 3_566 . . 3_566 ?
O8 S1 O9 O7 54.2(2) . . . 3_566 ?
O7 S1 O8 O7 180.0 . . . 3_566 ?
O9 S1 O8 O7 -54.1(2) . . . 3_566 ?
O9 S1 O8 O7 125.9(2) 3_566 . . 3_566 ?
O10 S1 O8 O7 -124.9(2) 3_566 . . 3_566 ?
O10 S1 O8 O7 55.1(2) . . . 3_566 ?
O8 S1 O8 O7 -131(50) 3_566 . . 3_566 ?
O7 S1 O10 O7 180.0 . . . 3_566 ?
O9 S1 O10 O7 54.6(2) . . . 3_566 ?
O9 S1 O10 O7 -125.4(2) 3_566 . . 3_566 ?
O10 S1 O10 O7 129(100) 3_566 . . 3_566 ?
O8 S1 O10 O7 125.2(2) 3_566 . . 3_566 ?
O8 S1 O10 O7 -54.8(2) . . . 3_566 ?
